data_7708439
loop_
_publ_author_name
'Baierl, Ramona'
'Kostenko, Arseni'
'Hanusch, Franziska'
'Inoue, Shigeyoshi'

_publ_section_title
;
 Application of Ferrocene-Bridged N-Heterocyclic Carbene Stabilised
 Bis-Phosphinidenes in Sn(II) Complexation
;
_journal_name_full 'Dalton Transactions'
_journal_paper_doi 10.1039/D1DT03016G
_journal_year 2021
_chemical_compound_source 'see text'
_chemical_formula_moiety 'C56 H64 Fe I N4 P2 Sn, C4 H8 O, I'
_chemical_formula_sum 'C60 H72 Fe I2 N4 O P2 Sn'
_chemical_formula_weight 1355.52
_space_group_IT_number 14
_space_group_name_Hall '-P 2ybc'
_space_group_name_H-M_alt 'P 1 21/c 1'
_symmetry_cell_setting monoclinic
_symmetry_Int_Tables_number 14
_symmetry_space_group_name_Hall '-P 2ybc'
_symmetry_space_group_name_H-M 'P 1 21/c 1'
_atom_sites_solution_hydrogens geom
_audit_update_record
;
2021-08-26 deposited with the CCDC.	2021-09-27 downloaded from the CCDC.
;
_cell_angle_alpha 90
_cell_angle_beta 93.984(2)
_cell_angle_gamma 90
_cell_formula_units_Z 4
_cell_length_a 13.8207(4)
_cell_length_b 13.9298(4)
_cell_length_c 34.6173(10)
_cell_measurement_reflns_used 9859
_cell_measurement_temperature 100
_cell_measurement_theta_max 66.8923
_cell_measurement_theta_min 3.4212
_cell_volume 6648.4(3)
_computing_cell_refinement 'SAINT (Bruker, 2017)'
_computing_data_collection 'APEX III Control Software (Bruker, 2016)'
_computing_data_reduction 'SAINT (Bruker, 2017)'
_computing_molecular_graphics 'PLATON (Spek, 2011)'
_computing_publication_material 'PLATON (Spek, 2003)'
_computing_structure_refinement 'SHELXL-201n (Sheldrick, 2014)'
_computing_structure_solution 'SHELXT (Sheldrick, 2015)'
_diffrn_ambient_temperature 100
_diffrn_detector 'CMOS plate'
_diffrn_detector_area_resol_mean 16
_diffrn_measured_fraction_theta_full 0.997
_diffrn_measured_fraction_theta_max 0.997
_diffrn_measurement_device '\k-geometry diffractometer'
_diffrn_measurement_device_type 'Bruker Photon CMOS'
_diffrn_measurement_method 'phi- and omega-rotation'
_diffrn_radiation_monochromator 'Helios optic'
_diffrn_radiation_probe x-ray
_diffrn_radiation_source 'IMS microsource'
_diffrn_radiation_type CuK\a
_diffrn_radiation_wavelength 1.54178
_diffrn_reflns_av_R_equivalents 0.0692
_diffrn_reflns_av_unetI/netI 0.0325
_diffrn_reflns_limit_h_max 14
_diffrn_reflns_limit_h_min -16
_diffrn_reflns_limit_k_max 16
_diffrn_reflns_limit_k_min -16
_diffrn_reflns_limit_l_max 41
_diffrn_reflns_limit_l_min -41
_diffrn_reflns_number 111370
_diffrn_reflns_reduction_process
;
;
_diffrn_reflns_theta_full 66.89
_diffrn_reflns_theta_max 66.89
_diffrn_reflns_theta_min 3.20
_exptl_absorpt_coefficient_mu 12.767
_exptl_absorpt_correction_T_max 0.7528
_exptl_absorpt_correction_T_min 0.5144
_exptl_absorpt_correction_type multi-scan
_exptl_absorpt_process_details 'SADABS 2016/2, Bruker, 2016'
_exptl_crystal_colour 'clear yellow'
_exptl_crystal_density_diffrn 1.354
_exptl_crystal_density_method 'Not Measured'
_exptl_crystal_description fragment
_exptl_crystal_F_000 2720
_exptl_crystal_size_max 0.132
_exptl_crystal_size_mid 0.102
_exptl_crystal_size_min 0.099
_platon_squeeze_details
;
The unit cell contains 2 disordered molecules of THF, which were treated as a
diffuse contribution to the overall scattering without specific atom positions
by SQUEEZE/PLATON.
;
_refine_diff_density_max 1.781
_refine_diff_density_min -1.741
_refine_diff_density_rms 0.097
_refine_ls_extinction_method none
_refine_ls_goodness_of_fit_ref 1.012
_refine_ls_hydrogen_treatment constr
_refine_ls_matrix_type full
_refine_ls_number_parameters 675
_refine_ls_number_reflns 11802
_refine_ls_number_restraints 13
_refine_ls_restrained_S_all 1.019
_refine_ls_R_factor_all 0.0545
_refine_ls_R_factor_gt 0.0421
_refine_ls_shift/su_max 0.002
_refine_ls_shift/su_mean 0.000
_refine_ls_structure_factor_coef Fsqd
_refine_ls_weighting_details 'W=1/[\S^2^(FO^2^)+(0.0695P)^2^+16.8690P] WHERE P=(FO^2^+2FC^2^)/3'
_refine_ls_weighting_scheme calc
_refine_ls_wR_factor_gt 0.1140
_refine_ls_wR_factor_ref 0.1251
_reflns_number_gt 9757
_reflns_number_total 11802
_reflns_threshold_expression I>2\s(I)
_cod_data_source_file d1dt03016g2.cif
_cod_data_source_block compound_5c
_cod_original_sg_symbol_H-M 'P 21/c'
_cod_database_code 7708439
_platon_squeeze_void_probe_radius 1.20

loop_
_space_group_symop_id
_space_group_symop_operation_xyz
1 x,y,z
2 -x,1/2+y,1/2-z
3 -x,-y,-z
4 x,1/2-y,1/2+z

loop_
_atom_site_aniso_label
_atom_site_aniso_U_11
_atom_site_aniso_U_22
_atom_site_aniso_U_33
_atom_site_aniso_U_23
_atom_site_aniso_U_13
_atom_site_aniso_U_12
I1 0.0300(13) 0.0343(12) 0.0298(17) 0.0038(5) -0.0024(6) -0.0006(6)
I1D 0.070(3) 0.067(3) 0.095(5) 0.0087(18) -0.015(2) -0.0017(18)
Sn1 0.0195(8) 0.0229(9) 0.0394(11) 0.0028(6) -0.0030(7) 0.0005(6)
Sn1D 0.033(2) 0.0267(14) 0.064(2) 0.0015(15) -0.0182(16) -0.0033(13)
I2 0.0584(2) 0.0363(2) 0.0760(3) 0.0117(2) 0.0231(2) 0.0068(2)
Fe1 0.0246(4) 0.0192(3) 0.0474(4) 0.0010(3) -0.0098(3) -0.0001(3)
P1 0.0234(5) 0.0239(5) 0.0412(6) -0.0032(5) -0.0041(5) -0.0026(4)
P2 0.0221(5) 0.0208(5) 0.0421(6) 0.0002(4) -0.0034(4) -0.0008(4)
N1 0.027(2) 0.0243(19) 0.039(2) -0.0021(16) -0.0008(16) -0.0033(15)
N2 0.0247(19) 0.0220(18) 0.043(2) -0.0019(16) -0.0026(16) -0.0006(15)
N3 0.0188(17) 0.0205(17) 0.044(2) -0.0006(16) -0.0041(15) 0.0003(14)
N4 0.0203(18) 0.0216(18) 0.042(2) 0.0032(15) -0.0047(15) 0.0008(14)
O1 0.050(2) 0.067(3) 0.071(3) 0.006(2) 0.002(2) -0.006(2)
C1 0.027(2) 0.025(2) 0.037(2) 0.0011(18) -0.0030(18) -0.0008(18)
C2 0.027(2) 0.028(2) 0.048(3) -0.001(2) -0.003(2) -0.0065(19)
C3 0.025(2) 0.028(2) 0.048(3) -0.002(2) -0.005(2) -0.0066(18)
C4 0.023(2) 0.023(2) 0.035(2) -0.0002(18) -0.0028(17) 0.0023(17)
C5 0.026(2) 0.021(2) 0.039(3) -0.0014(18) -0.0007(18) -0.0010(17)
C6 0.024(2) 0.022(2) 0.046(3) 0.0032(19) -0.0014(19) -0.0017(17)
C7 0.019(2) 0.029(2) 0.051(3) -0.013(2) 0.0037(19) -0.0049(17)
C8 0.025(2) 0.028(2) 0.055(3) -0.008(2) 0.005(2) -0.0042(18)
C9 0.032(3) 0.029(3) 0.084(4) -0.011(3) 0.012(3) -0.003(2)
C10 0.036(3) 0.047(3) 0.065(4) -0.018(3) 0.013(3) -0.007(2)
C11 0.035(3) 0.056(3) 0.048(3) -0.011(3) 0.007(2) -0.011(2)
C12 0.029(3) 0.044(3) 0.046(3) -0.008(2) 0.005(2) -0.009(2)
C13 0.028(3) 0.035(3) 0.068(4) 0.005(2) -0.001(2) 0.002(2)
C14 0.070(5) 0.061(4) 0.078(5) -0.027(4) 0.018(4) -0.002(3)
C15 0.048(3) 0.053(3) 0.048(3) 0.001(3) 0.009(3) -0.011(3)
C16 0.027(2) 0.022(2) 0.039(3) -0.0043(18) -0.0083(18) -0.0006(17)
C17 0.029(2) 0.019(2) 0.046(3) -0.0043(19) -0.011(2) 0.0007(17)
C18 0.034(2) 0.027(2) 0.035(2) -0.0031(19) -0.0059(19) 0.0024(19)
C19 0.028(2) 0.025(2) 0.051(3) -0.004(2) -0.007(2) 0.0016(18)
C20 0.038(3) 0.020(2) 0.049(3) -0.001(2) -0.015(2) 0.0029(19)
C21 0.032(2) 0.020(2) 0.046(3) -0.0007(19) -0.007(2) -0.0069(18)
C22 0.040(3) 0.030(2) 0.046(3) 0.004(2) -0.007(2) 0.005(2)
C23 0.044(3) 0.030(3) 0.056(3) -0.005(2) -0.007(2) 0.013(2)
C24 0.049(3) 0.031(3) 0.049(3) 0.002(2) -0.002(2) -0.003(2)
C25 0.023(2) 0.0161(19) 0.044(3) -0.0022(18) -0.0071(18) -0.0004(16)
C26 0.025(2) 0.021(2) 0.045(3) -0.0036(19) -0.0048(19) 0.0019(17)
C27 0.026(2) 0.026(2) 0.060(3) -0.006(2) -0.006(2) 0.0023(19)
C28 0.033(3) 0.022(2) 0.063(3) -0.005(2) -0.020(2) 0.0042(19)
C29 0.046(3) 0.023(2) 0.043(3) 0.002(2) -0.016(2) -0.005(2)
C30 0.037(3) 0.019(2) 0.044(3) 0.0016(19) -0.005(2) -0.0021(18)
C31 0.028(2) 0.037(3) 0.051(3) -0.005(2) 0.001(2) 0.001(2)
C32 0.050(3) 0.042(3) 0.077(4) -0.009(3) -0.032(3) 0.015(3)
C33 0.043(3) 0.029(2) 0.041(3) -0.001(2) 0.004(2) 0.000(2)
C34 0.022(2) 0.021(2) 0.040(3) 0.0010(18) -0.0082(18) -0.0027(17)
C35 0.027(2) 0.021(2) 0.043(3) -0.0031(18) -0.0065(19) -0.0015(17)
C36 0.030(2) 0.026(2) 0.040(3) 0.0020(19) -0.0040(19) -0.0073(18)
C37 0.027(2) 0.022(2) 0.043(3) 0.0023(19) -0.0084(19) -0.0043(17)
C38 0.020(2) 0.026(2) 0.044(3) 0.0002(19) -0.0033(18) 0.0009(17)
C39 0.020(2) 0.022(2) 0.047(3) 0.0019(19) -0.0067(19) -0.0022(17)
C40 0.031(2) 0.032(2) 0.043(3) -0.004(2) 0.000(2) 0.004(2)
C41 0.034(3) 0.031(3) 0.051(3) 0.007(2) -0.005(2) 0.002(2)
C42 0.026(2) 0.031(2) 0.048(3) 0.006(2) -0.001(2) 0.0037(19)
C43 0.026(2) 0.025(2) 0.044(3) 0.0016(19) -0.0099(19) -0.0034(18)
C44 0.029(2) 0.031(2) 0.054(3) 0.011(2) -0.014(2) -0.009(2)
C45 0.038(3) 0.025(2) 0.067(4) 0.012(2) -0.021(3) -0.007(2)
C46 0.029(3) 0.022(2) 0.085(4) -0.012(2) -0.013(3) 0.0018(19)
C47 0.024(2) 0.028(2) 0.050(3) -0.001(2) -0.010(2) -0.0043(18)
C48 0.023(2) 0.021(2) 0.046(3) -0.0011(19) -0.0078(19) -0.0016(17)
C49 0.032(2) 0.029(2) 0.045(3) 0.003(2) -0.011(2) -0.0027(19)
C50 0.033(3) 0.027(2) 0.065(4) 0.000(2) -0.017(2) 0.001(2)
C51 0.027(2) 0.024(2) 0.068(4) -0.008(2) -0.008(2) 0.0003(19)
C52 0.027(2) 0.024(2) 0.046(3) 0.000(2) -0.004(2) -0.0038(18)
C53 0.028(3) 0.042(3) 0.056(3) -0.013(2) 0.001(2) -0.006(2)
C54 0.037(3) 0.032(3) 0.056(3) -0.012(2) -0.003(2) -0.007(2)
C55 0.031(2) 0.024(2) 0.053(3) 0.004(2) -0.008(2) -0.0011(19)
C56 0.030(3) 0.026(2) 0.060(3) 0.005(2) -0.008(2) -0.0036(19)
C57 0.048(4) 0.081(5) 0.090(5) 0.025(4) -0.011(4) -0.009(4)
C58 0.048(4) 0.069(4) 0.077(5) 0.010(4) 0.006(3) -0.003(3)
C59 0.067(4) 0.070(4) 0.064(4) 0.019(4) 0.001(3) -0.006(4)
C60 0.045(3) 0.067(4) 0.066(4) 0.011(3) -0.006(3) 0.002(3)

loop_
_atom_site_label
_atom_site_type_symbol
_atom_site_thermal_displace_type
_atom_site_fract_x
_atom_site_fract_y
_atom_site_fract_z
_atom_site_occupancy
_atom_site_U_iso_or_equiv
_atom_site_calc_flag
_atom_site_refinement_flags
_atom_site_disorder_assembly
_atom_site_disorder_group
I1 I Uani 0.25801(14) 0.43253(13) 0.46396(5) 0.60(4) 0.0316(8) d DUP A 1
I1D I Uani 0.2544(4) 0.4321(3) 0.46547(17) 0.40(4) 0.078(2) d DUP A 2
Sn1 Sn Uani 0.3743(3) 0.3686(4) 0.40254(12) 0.60(4) 0.0275(5) d DUP A 1
Sn1D Sn Uani 0.3688(6) 0.3714(6) 0.4044(2) 0.40(4) 0.0422(11) d DUP A 2
I2 I Uani 0.90707(3) 0.80683(3) 0.36313(2) 1.000 0.0560(1) d . . .
Fe1 Fe Uani 0.17464(5) 0.58928(5) 0.34812(2) 1.000 0.0310(2) d . . .
P1 P Uani 0.40691(8) 0.52569(8) 0.36256(4) 1.000 0.0298(3) d . . .
P2 P Uani 0.24281(8) 0.35083(8) 0.34315(4) 1.000 0.0286(3) d . . .
N1 N Uani 0.6058(3) 0.5362(3) 0.38063(12) 1.000 0.0302(11) d . . .
N2 N Uani 0.5383(3) 0.6562(3) 0.40767(12) 1.000 0.0301(11) d . . .
N3 N Uani 0.2016(3) 0.1590(3) 0.36431(11) 1.000 0.0281(10) d . . .
N4 N Uani 0.0796(3) 0.2235(3) 0.33179(11) 1.000 0.0283(11) d . . .
O1 O Uani 0.3992(3) 0.5028(3) 0.18293(14) 1.000 0.0628(16) d . . .
C1 C Uani 0.5172(3) 0.5767(3) 0.38621(14) 1.000 0.0299(12) d . . .
C2 C Uani 0.6803(3) 0.5903(3) 0.39873(15) 1.000 0.0346(14) d . . .
C3 C Uani 0.6384(3) 0.6654(3) 0.41574(15) 1.000 0.0340(14) d . . .
C4 C Uani 0.1691(3) 0.2433(3) 0.34852(13) 1.000 0.0272(12) d . . .
C5 C Uani 0.1330(3) 0.0860(3) 0.35729(14) 1.000 0.0288(14) d . . .
C6 C Uani 0.0564(3) 0.1263(3) 0.33686(14) 1.000 0.0309(14) d . . .
C7 C Uani 0.6180(3) 0.4566(3) 0.35509(15) 1.000 0.0329(14) d . . .
C8 C Uani 0.6342(3) 0.3647(3) 0.37032(16) 1.000 0.0359(14) d . . .
C9 C Uani 0.6405(4) 0.2900(4) 0.3432(2) 1.000 0.0480(19) d . . .
C10 C Uani 0.6329(4) 0.3064(4) 0.30389(19) 1.000 0.0489(19) d . . .
C11 C Uani 0.6207(4) 0.3998(4) 0.29019(17) 1.000 0.0461(17) d . . .
C12 C Uani 0.6142(4) 0.4760(4) 0.31529(16) 1.000 0.0396(17) d . . .
C13 C Uani 0.6456(4) 0.3456(4) 0.41276(18) 1.000 0.0439(19) d . . .
C14 C Uani 0.6416(5) 0.2248(5) 0.2752(2) 1.000 0.069(3) d . . .
C15 C Uani 0.6038(4) 0.5770(4) 0.30018(17) 1.000 0.0494(17) d . . .
C16 C Uani 0.4684(3) 0.7187(3) 0.42416(14) 1.000 0.0298(14) d . . .
C17 C Uani 0.4374(3) 0.6958(3) 0.45992(15) 1.000 0.0320(14) d . . .
C18 C Uani 0.3694(3) 0.7551(3) 0.47555(14) 1.000 0.0324(12) d . . .
C19 C Uani 0.3346(3) 0.8369(3) 0.45565(15) 1.000 0.0351(14) d . . .
C20 C Uani 0.3713(4) 0.8592(3) 0.42043(15) 1.000 0.0365(16) d . . .
C21 C Uani 0.4389(3) 0.8019(3) 0.40389(15) 1.000 0.0331(14) d . . .
C22 C Uani 0.4752(4) 0.6077(3) 0.48209(16) 1.000 0.0391(16) d . . .
C23 C Uani 0.2569(4) 0.8973(4) 0.47223(17) 1.000 0.0438(17) d . . .
C24 C Uani 0.4759(4) 0.8267(4) 0.36580(16) 1.000 0.0433(17) d . . .
C25 C Uani 0.2934(3) 0.1431(3) 0.38595(14) 1.000 0.0281(14) d . . .
C26 C Uani 0.3745(3) 0.1222(3) 0.36540(14) 1.000 0.0307(14) d . . .
C27 C Uani 0.4603(4) 0.1000(3) 0.38719(16) 1.000 0.0378(14) d . . .
C28 C Uani 0.4650(4) 0.0970(3) 0.42724(17) 1.000 0.0404(16) d . . .
C29 C Uani 0.3833(4) 0.1209(3) 0.44637(16) 1.000 0.0382(16) d . . .
C30 C Uani 0.2958(4) 0.1431(3) 0.42623(15) 1.000 0.0337(16) d . . .
C31 C Uani 0.3707(4) 0.1225(4) 0.32182(16) 1.000 0.0388(16) d . . .
C32 C Uani 0.5571(5) 0.0659(4) 0.4495(2) 1.000 0.0580(19) d . . .
C33 C Uani 0.2055(4) 0.1640(4) 0.44693(15) 1.000 0.0376(16) d . . .
C34 C Uani 0.0175(3) 0.2857(3) 0.30758(14) 1.000 0.0282(14) d . . .
C35 C Uani 0.0350(3) 0.2916(3) 0.26909(14) 1.000 0.0308(14) d . . .
C36 C Uani -0.0276(3) 0.3478(3) 0.24469(15) 1.000 0.0323(14) d . . .
C37 C Uani -0.1067(3) 0.3951(3) 0.26003(14) 1.000 0.0312(14) d . . .
C38 C Uani -0.1210(3) 0.3858(3) 0.29877(14) 1.000 0.0303(14) d . . .
C39 C Uani -0.0605(3) 0.3302(3) 0.32376(14) 1.000 0.0301(14) d . . .
C40 C Uani 0.1197(3) 0.2403(4) 0.25233(15) 1.000 0.0355(14) d . . .
C41 C Uani -0.1743(4) 0.4557(4) 0.23410(16) 1.000 0.0390(17) d . . .
C42 C Uani -0.0798(3) 0.3183(4) 0.36544(15) 1.000 0.0352(14) d . . .
C43 C Uani 0.3171(3) 0.6199(3) 0.36390(15) 1.000 0.0322(14) d . . .
C44 C Uani 0.2846(4) 0.6701(4) 0.32893(16) 1.000 0.0388(14) d . . .
C45 C Uani 0.2062(4) 0.7306(3) 0.33765(18) 1.000 0.0445(18) d . . .
C46 C Uani 0.1881(4) 0.7174(3) 0.37691(19) 1.000 0.0461(18) d . . .
C47 C Uani 0.2557(3) 0.6488(3) 0.39343(15) 1.000 0.0346(14) d . . .
C48 C Uani 0.1509(3) 0.4443(3) 0.34056(14) 1.000 0.0305(14) d . . .
C49 C Uani 0.1229(3) 0.4962(3) 0.30574(15) 1.000 0.0360(14) d . . .
C50 C Uani 0.0499(4) 0.5631(4) 0.31430(18) 1.000 0.0426(18) d . . .
C51 C Uani 0.0327(4) 0.5542(3) 0.35372(17) 1.000 0.0402(16) d . . .
C52 C Uani 0.0954(3) 0.4811(3) 0.37070(15) 1.000 0.0326(14) d . . .
C53 C Uani 0.7843(4) 0.5628(4) 0.39750(17) 1.000 0.0421(17) d . . .
C54 C Uani 0.6817(4) 0.7476(4) 0.43913(17) 1.000 0.0420(17) d . . .
C55 C Uani 0.1506(4) -0.0142(3) 0.37086(16) 1.000 0.0365(14) d . . .
C56 C Uani -0.0361(4) 0.0845(3) 0.32002(17) 1.000 0.0392(16) d . . .
C57 C Uani 0.2971(5) 0.4906(6) 0.1739(2) 1.000 0.074(3) d . . .
C58 C Uani 0.2578(5) 0.4614(5) 0.2119(2) 1.000 0.065(3) d . . .
C59 C Uani 0.3372(5) 0.3989(6) 0.2290(2) 1.000 0.067(2) d . . .
C60 C Uani 0.4272(5) 0.4516(5) 0.2178(2) 1.000 0.060(2) d . . .
H9 H Uiso 0.65041 0.22621 0.35233 1.000 0.0580 c RU . .
H11 H Uiso 0.61676 0.41125 0.26307 1.000 0.0560 c RU . .
H13A H Uiso 0.62755 0.40312 0.42690 1.000 0.0660 c RU . .
H13B H Uiso 0.71323 0.32901 0.42015 1.000 0.0660 c RU . .
H13C H Uiso 0.60341 0.29215 0.41911 1.000 0.0660 c RU . .
H14A H Uiso 0.62058 0.16472 0.28674 1.000 0.1040 c RU . .
H14B H Uiso 0.70924 0.21872 0.26875 1.000 0.1040 c RU . .
H14C H Uiso 0.60052 0.23836 0.25161 1.000 0.1040 c RU . .
H15A H Uiso 0.65354 0.61779 0.31335 1.000 0.0740 c RU . .
H15B H Uiso 0.53934 0.60164 0.30507 1.000 0.0740 c RU . .
H15C H Uiso 0.61166 0.57737 0.27226 1.000 0.0740 c RU . .
H18 H Uiso 0.34626 0.73989 0.50003 1.000 0.0390 c RU . .
H20 H Uiso 0.34928 0.91572 0.40725 1.000 0.0440 c RU . .
H22A H Uiso 0.43866 0.59887 0.50511 1.000 0.0590 c RU . .
H22B H Uiso 0.54405 0.61641 0.49000 1.000 0.0590 c RU . .
H22C H Uiso 0.46707 0.55093 0.46544 1.000 0.0590 c RU . .
H23A H Uiso 0.25528 0.88412 0.49999 1.000 0.0660 c RU . .
H23B H Uiso 0.19374 0.88162 0.45910 1.000 0.0660 c RU . .
H23C H Uiso 0.27110 0.96542 0.46838 1.000 0.0660 c RU . .
H24A H Uiso 0.54617 0.83661 0.36893 1.000 0.0650 c RU . .
H24B H Uiso 0.44439 0.88567 0.35590 1.000 0.0650 c RU . .
H24C H Uiso 0.46135 0.77419 0.34747 1.000 0.0650 c RU . .
H27 H Uiso 0.51708 0.08662 0.37419 1.000 0.0450 c RU . .
H29 H Uiso 0.38744 0.12209 0.47388 1.000 0.0460 c RU . .
H31A H Uiso 0.43076 0.09486 0.31318 1.000 0.0580 c RU . .
H31B H Uiso 0.36375 0.18864 0.31236 1.000 0.0580 c RU . .
H31C H Uiso 0.31525 0.08428 0.31155 1.000 0.0580 c RU . .
H32A H Uiso 0.54908 0.07066 0.47730 1.000 0.0870 c RU . .
H32B H Uiso 0.61059 0.10755 0.44272 1.000 0.0870 c RU . .
H32C H Uiso 0.57173 -0.00067 0.44283 1.000 0.0870 c RU . .
H33A H Uiso 0.22290 0.17231 0.47466 1.000 0.0570 c RU . .
H33B H Uiso 0.15999 0.11033 0.44313 1.000 0.0570 c RU . .
H33C H Uiso 0.17504 0.22287 0.43646 1.000 0.0570 c RU . .
H36 H Uiso -0.01678 0.35383 0.21800 1.000 0.0390 c RU . .
H38 H Uiso -0.17411 0.41842 0.30889 1.000 0.0360 c RU . .
H40A H Uiso 0.11440 0.17115 0.25688 1.000 0.0530 c RU . .
H40B H Uiso 0.18072 0.26418 0.26487 1.000 0.0530 c RU . .
H40C H Uiso 0.11841 0.25258 0.22442 1.000 0.0530 c RU . .
H41A H Uiso -0.20612 0.50331 0.24974 1.000 0.0590 c RU . .
H41B H Uiso -0.22341 0.41449 0.22076 1.000 0.0590 c RU . .
H41C H Uiso -0.13717 0.48863 0.21494 1.000 0.0590 c RU . .
H42A H Uiso -0.11046 0.37660 0.37469 1.000 0.0530 c RU . .
H42B H Uiso -0.01853 0.30700 0.38074 1.000 0.0530 c RU . .
H42C H Uiso -0.12318 0.26342 0.36823 1.000 0.0530 c RU . .
H44 H Uiso 0.31271 0.66405 0.30320 1.000 0.0470 c RU . .
H45 H Uiso 0.16892 0.77375 0.31894 1.000 0.0530 c RU . .
H46 H Uiso 0.13603 0.74993 0.39074 1.000 0.0550 c RU . .
H47 H Uiso 0.25975 0.62551 0.42082 1.000 0.0410 c RU . .
H49 H Uiso 0.15006 0.48675 0.27996 1.000 0.0430 c RU . .
H50 H Uiso 0.01674 0.60914 0.29557 1.000 0.0510 c RU . .
H51 H Uiso -0.01467 0.59298 0.36771 1.000 0.0480 c RU . .
H52 H Uiso 0.09900 0.45938 0.39829 1.000 0.0400 c RU . .
H53A H Uiso 0.79808 0.50731 0.41438 1.000 0.0630 c RU . .
H53B H Uiso 0.82542 0.61684 0.40642 1.000 0.0630 c RU . .
H53C H Uiso 0.79772 0.54627 0.37088 1.000 0.0630 c RU . .
H54A H Uiso 0.66699 0.74003 0.46626 1.000 0.0630 c RU . .
H54B H Uiso 0.65411 0.80814 0.42903 1.000 0.0630 c RU . .
H54C H Uiso 0.75213 0.74822 0.43737 1.000 0.0630 c RU . .
H55A H Uiso 0.16495 -0.01438 0.39898 1.000 0.0550 c RU . .
H55B H Uiso 0.20580 -0.04116 0.35821 1.000 0.0550 c RU . .
H55C H Uiso 0.09272 -0.05314 0.36432 1.000 0.0550 c RU . .
H56A H Uiso -0.09060 0.12389 0.32741 1.000 0.0590 c RU . .
H56B H Uiso -0.04324 0.01904 0.32982 1.000 0.0590 c RU . .
H56C H Uiso -0.03551 0.08295 0.29174 1.000 0.0590 c RU . .
H57A H Uiso 0.28472 0.44013 0.15402 1.000 0.0880 c RU . .
H57B H Uiso 0.26709 0.55134 0.16420 1.000 0.0880 c RU . .
H58A H Uiso 0.24740 0.51782 0.22846 1.000 0.0770 c RU . .
H58B H Uiso 0.19619 0.42537 0.20766 1.000 0.0770 c RU . .
H59A H Uiso 0.33353 0.33359 0.21775 1.000 0.0810 c RU . .
H59B H Uiso 0.33533 0.39443 0.25748 1.000 0.0810 c RU . .
H60A H Uiso 0.45038 0.49660 0.23854 1.000 0.0720 c RU . .
H60B H Uiso 0.47978 0.40545 0.21333 1.000 0.0720 c RU . .

loop_
_atom_type_symbol
_atom_type_description
_atom_type_scat_dispersion_real
_atom_type_scat_dispersion_imag
_atom_type_scat_source
C C 0.0181 0.0091 ' International Tables Vol C Tables 4.2.6.8 and 6.1.1.4'
H H 0.0000 0.0000 ' International Tables Vol C Tables 4.2.6.8 and 6.1.1.4'
Fe Fe -1.1336 3.1974 ' International Tables Vol C Tables 4.2.6.8 and 6.1.1.4'
I I -0.3257 6.8362 ' International Tables Vol C Tables 4.2.6.8 and 6.1.1.4'
N N 0.0311 0.0180 ' International Tables Vol C Tables 4.2.6.8 and 6.1.1.4'
O O 0.0492 0.0322 ' International Tables Vol C Tables 4.2.6.8 and 6.1.1.4'
P P 0.2955 0.4335 ' International Tables Vol C Tables 4.2.6.8 and 6.1.1.4'
Sn Sn 0.0259 5.4591 ' International Tables Vol C Tables 4.2.6.8 and 6.1.1.4'

loop_
_geom_angle_atom_site_label_1
_geom_angle_atom_site_label_2
_geom_angle_atom_site_label_3
_geom_angle
_geom_angle_site_symmetry_1
_geom_angle_site_symmetry_2
_geom_angle_site_symmetry_3
_geom_angle_publ_flag
I1 Sn1 P1 104.68(18) . . . yes
I1 Sn1 P2 102.25(14) . . . yes
P1 Sn1 P2 78.73(13) . . . yes
I1D Sn1D P1 107.7(3) . . . yes
I1D Sn1D P2 104.9(3) . . . yes
P1 Sn1D P2 78.3(2) . . . yes
C43 Fe1 C44 41.3(2) . . . yes
C43 Fe1 C45 68.7(2) . . . yes
C43 Fe1 C46 68.6(2) . . . yes
C43 Fe1 C47 40.95(19) . . . yes
C43 Fe1 C48 112.28(17) . . . yes
C43 Fe1 C49 127.09(18) . . . yes
C43 Fe1 C50 160.6(2) . . . yes
C43 Fe1 C51 159.1(2) . . . yes
C43 Fe1 C52 125.44(18) . . . yes
C44 Fe1 C45 40.6(2) . . . yes
C44 Fe1 C46 68.4(2) . . . yes
C44 Fe1 C47 69.2(2) . . . yes
C44 Fe1 C48 128.0(2) . . . yes
C44 Fe1 C49 110.3(2) . . . yes
C44 Fe1 C50 121.9(2) . . . yes
C44 Fe1 C51 154.8(2) . . . yes
C44 Fe1 C52 163.8(2) . . . yes
C45 Fe1 C46 40.3(2) . . . yes
C45 Fe1 C47 68.5(2) . . . yes
C45 Fe1 C48 162.0(2) . . . yes
C45 Fe1 C49 123.2(2) . . . yes
C45 Fe1 C50 104.5(2) . . . yes
C45 Fe1 C51 117.6(2) . . . yes
C45 Fe1 C52 153.9(2) . . . yes
C46 Fe1 C47 40.9(2) . . . yes
C46 Fe1 C48 157.7(2) . . . yes
C46 Fe1 C49 156.3(2) . . . yes
C46 Fe1 C50 118.6(2) . . . yes
C46 Fe1 C51 102.6(2) . . . yes
C46 Fe1 C52 119.2(2) . . . yes
C47 Fe1 C48 124.79(18) . . . yes
C47 Fe1 C49 162.49(17) . . . yes
C47 Fe1 C50 155.2(2) . . . yes
C47 Fe1 C51 120.3(2) . . . yes
C47 Fe1 C52 106.57(19) . . . yes
C48 Fe1 C49 40.89(19) . . . yes
C48 Fe1 C50 68.4(2) . . . yes
C48 Fe1 C51 68.42(17) . . . yes
C48 Fe1 C52 40.79(18) . . . yes
C49 Fe1 C50 40.6(2) . . . yes
C49 Fe1 C51 68.11(19) . . . yes
C49 Fe1 C52 68.82(19) . . . yes
C50 Fe1 C51 40.2(2) . . . yes
C50 Fe1 C52 68.7(2) . . . yes
C51 Fe1 C52 41.08(18) . . . yes
Sn1 P1 C1 104.77(18) . . . yes
Sn1 P1 C43 116.40(18) . . . yes
Sn1D P1 C1 105.1(2) . . . yes
Sn1D P1 C43 114.2(2) . . . yes
C1 P1 C43 105.0(2) . . . yes
Sn1 P2 C4 110.69(19) . . . yes
Sn1 P2 C48 114.16(19) . . . yes
Sn1D P2 C4 110.2(2) . . . yes
Sn1D P2 C48 112.2(2) . . . yes
C4 P2 C48 101.51(19) . . . yes
C1 N1 C2 110.7(4) . . . yes
C1 N1 C7 123.2(4) . . . yes
C2 N1 C7 125.6(4) . . . yes
C1 N2 C3 110.9(4) . . . yes
C1 N2 C16 125.8(4) . . . yes
C3 N2 C16 123.0(4) . . . yes
C4 N3 C5 110.9(4) . . . yes
C4 N3 C25 126.5(4) . . . yes
C5 N3 C25 122.6(4) . . . yes
C4 N4 C6 110.6(4) . . . yes
C4 N4 C34 127.8(4) . . . yes
C6 N4 C34 121.2(4) . . . yes
P1 C1 N1 120.2(3) . . . yes
P1 C1 N2 135.0(3) . . . yes
N1 C1 N2 104.7(4) . . . yes
C57 O1 C60 109.2(5) . . . yes
N1 C2 C53 122.2(4) . . . yes
C3 C2 C53 130.9(4) . . . no
N1 C2 C3 106.9(4) . . . yes
N2 C3 C2 106.9(4) . . . yes
C2 C3 C54 131.2(4) . . . no
N2 C3 C54 121.9(4) . . . yes
P2 C4 N3 125.3(3) . . . yes
N3 C4 N4 105.2(4) . . . yes
P2 C4 N4 128.4(3) . . . yes
N3 C5 C55 122.2(4) . . . yes
C6 C5 C55 131.2(4) . . . no
N3 C5 C6 106.6(4) . . . yes
N4 C6 C56 121.7(4) . . . yes
C5 C6 C56 131.5(4) . . . no
N4 C6 C5 106.7(4) . . . yes
N1 C7 C12 117.3(4) . . . yes
C8 C7 C12 122.8(5) . . . no
N1 C7 C8 119.9(5) . . . yes
C7 C8 C9 116.2(5) . . . no
C9 C8 C13 121.2(5) . . . no
C7 C8 C13 122.6(4) . . . no
C8 C9 C10 122.2(5) . . . no
C9 C10 C14 121.2(5) . . . no
C11 C10 C14 119.3(6) . . . no
C9 C10 C11 119.4(5) . . . no
C10 C11 C12 121.1(6) . . . no
C7 C12 C11 118.1(5) . . . no
C7 C12 C15 121.2(5) . . . no
C11 C12 C15 120.7(5) . . . no
N2 C16 C17 118.3(4) . . . yes
N2 C16 C21 118.6(4) . . . yes
C17 C16 C21 123.0(4) . . . no
C16 C17 C22 121.6(4) . . . no
C18 C17 C22 120.1(4) . . . no
C16 C17 C18 118.3(4) . . . no
C17 C18 C19 120.8(4) . . . no
C18 C19 C20 118.7(4) . . . no
C18 C19 C23 119.8(4) . . . no
C20 C19 C23 121.5(4) . . . no
C19 C20 C21 122.2(4) . . . no
C16 C21 C24 122.0(4) . . . no
C20 C21 C24 121.1(4) . . . no
C16 C21 C20 116.9(4) . . . no
N3 C25 C30 118.6(4) . . . yes
C26 C25 C30 123.0(4) . . . no
N3 C25 C26 118.3(4) . . . yes
C25 C26 C31 122.4(4) . . . no
C27 C26 C31 120.8(4) . . . no
C25 C26 C27 116.9(4) . . . no
C26 C27 C28 121.8(5) . . . no
C27 C28 C32 120.1(5) . . . no
C29 C28 C32 120.8(5) . . . no
C27 C28 C29 119.2(5) . . . no
C28 C29 C30 121.5(5) . . . no
C25 C30 C33 120.8(5) . . . no
C29 C30 C33 121.6(5) . . . no
C25 C30 C29 117.5(5) . . . no
N4 C34 C39 118.6(4) . . . yes
C35 C34 C39 123.8(4) . . . no
N4 C34 C35 117.5(4) . . . yes
C34 C35 C40 122.3(4) . . . no
C36 C35 C40 119.4(4) . . . no
C34 C35 C36 118.3(4) . . . no
C35 C36 C37 119.7(4) . . . no
C36 C37 C41 120.1(4) . . . no
C38 C37 C41 120.5(4) . . . no
C36 C37 C38 119.4(4) . . . no
C37 C38 C39 122.4(4) . . . no
C34 C39 C38 116.4(4) . . . no
C34 C39 C42 122.2(4) . . . no
C38 C39 C42 121.4(4) . . . no
Fe1 C43 C44 68.9(3) . . . yes
Fe1 C43 C47 69.1(2) . . . yes
P1 C43 C44 120.3(4) . . . yes
P1 C43 C47 131.6(4) . . . yes
C44 C43 C47 107.3(4) . . . no
Fe1 C43 P1 119.3(2) . . . yes
Fe1 C44 C43 69.8(3) . . . yes
C43 C44 C45 107.9(5) . . . no
Fe1 C44 C45 70.2(3) . . . yes
Fe1 C45 C44 69.1(3) . . . yes
Fe1 C45 C46 69.6(3) . . . yes
C44 C45 C46 108.4(5) . . . no
Fe1 C46 C45 70.2(3) . . . yes
Fe1 C46 C47 69.3(3) . . . yes
C45 C46 C47 108.6(5) . . . no
Fe1 C47 C46 69.8(3) . . . yes
C43 C47 C46 107.8(5) . . . no
Fe1 C47 C43 70.0(3) . . . yes
Fe1 C48 P2 126.3(2) . . . yes
Fe1 C48 C49 69.2(2) . . . yes
P2 C48 C49 123.3(3) . . . yes
P2 C48 C52 129.0(4) . . . yes
Fe1 C48 C52 69.2(2) . . . yes
C49 C48 C52 107.7(4) . . . no
Fe1 C49 C50 69.7(3) . . . yes
C48 C49 C50 108.0(4) . . . no
Fe1 C49 C48 70.0(3) . . . yes
Fe1 C50 C51 69.7(3) . . . yes
C49 C50 C51 108.4(5) . . . no
Fe1 C50 C49 69.8(3) . . . yes
Fe1 C51 C52 69.7(3) . . . yes
C50 C51 C52 108.8(5) . . . no
Fe1 C51 C50 70.1(3) . . . yes
Fe1 C52 C48 70.0(2) . . . yes
Fe1 C52 C51 69.3(3) . . . yes
C48 C52 C51 107.1(4) . . . no
C8 C9 H9 119.00 . . . no
C10 C9 H9 119.00 . . . no
C12 C11 H11 119.00 . . . no
C10 C11 H11 119.00 . . . no
C8 C13 H13A 109.00 . . . no
C8 C13 H13B 109.00 . . . no
H13A C13 H13B 109.00 . . . no
H13A C13 H13C 109.00 . . . no
C8 C13 H13C 109.00 . . . no
H13B C13 H13C 110.00 . . . no
C10 C14 H14B 109.00 . . . no
C10 C14 H14C 109.00 . . . no
H14A C14 H14B 109.00 . . . no
H14A C14 H14C 109.00 . . . no
H14B C14 H14C 109.00 . . . no
C10 C14 H14A 109.00 . . . no
C12 C15 H15A 109.00 . . . no
C12 C15 H15C 109.00 . . . no
H15A C15 H15B 109.00 . . . no
C12 C15 H15B 109.00 . . . no
H15B C15 H15C 109.00 . . . no
H15A C15 H15C 109.00 . . . no
C17 C18 H18 120.00 . . . no
C19 C18 H18 120.00 . . . no
C21 C20 H20 119.00 . . . no
C19 C20 H20 119.00 . . . no
C17 C22 H22A 109.00 . . . no
C17 C22 H22C 109.00 . . . no
H22A C22 H22B 109.00 . . . no
H22A C22 H22C 109.00 . . . no
H22B C22 H22C 109.00 . . . no
C17 C22 H22B 110.00 . . . no
C19 C23 H23B 109.00 . . . no
C19 C23 H23C 109.00 . . . no
C19 C23 H23A 110.00 . . . no
H23A C23 H23C 109.00 . . . no
H23B C23 H23C 109.00 . . . no
H23A C23 H23B 109.00 . . . no
C21 C24 H24A 110.00 . . . no
C21 C24 H24C 109.00 . . . no
H24A C24 H24B 109.00 . . . no
C21 C24 H24B 109.00 . . . no
H24B C24 H24C 109.00 . . . no
H24A C24 H24C 110.00 . . . no
C28 C27 H27 119.00 . . . no
C26 C27 H27 119.00 . . . no
C28 C29 H29 119.00 . . . no
C30 C29 H29 119.00 . . . no
C26 C31 H31B 109.00 . . . no
C26 C31 H31C 110.00 . . . no
C26 C31 H31A 109.00 . . . no
H31A C31 H31C 109.00 . . . no
H31B C31 H31C 109.00 . . . no
H31A C31 H31B 109.00 . . . no
C28 C32 H32A 110.00 . . . no
C28 C32 H32C 109.00 . . . no
H32A C32 H32B 110.00 . . . no
C28 C32 H32B 109.00 . . . no
H32B C32 H32C 109.00 . . . no
H32A C32 H32C 110.00 . . . no
C30 C33 H33B 109.00 . . . no
C30 C33 H33C 109.00 . . . no
C30 C33 H33A 109.00 . . . no
H33A C33 H33C 109.00 . . . no
H33B C33 H33C 109.00 . . . no
H33A C33 H33B 109.00 . . . no
C37 C36 H36 120.00 . . . no
C35 C36 H36 120.00 . . . no
C37 C38 H38 119.00 . . . no
C39 C38 H38 119.00 . . . no
C35 C40 H40B 109.00 . . . no
C35 C40 H40C 109.00 . . . no
C35 C40 H40A 109.00 . . . no
H40A C40 H40C 109.00 . . . no
H40B C40 H40C 109.00 . . . no
H40A C40 H40B 110.00 . . . no
C37 C41 H41B 109.00 . . . no
C37 C41 H41C 109.00 . . . no
H41A C41 H41B 110.00 . . . no
H41A C41 H41C 109.00 . . . no
H41B C41 H41C 109.00 . . . no
C37 C41 H41A 109.00 . . . no
C39 C42 H42A 109.00 . . . no
C39 C42 H42C 109.00 . . . no
H42A C42 H42B 109.00 . . . no
H42A C42 H42C 109.00 . . . no
H42B C42 H42C 109.00 . . . no
C39 C42 H42B 110.00 . . . no
Fe1 C44 H44 126.00 . . . no
C43 C44 H44 126.00 . . . no
C45 C44 H44 126.00 . . . no
C44 C45 H45 126.00 . . . no
C46 C45 H45 126.00 . . . no
Fe1 C45 H45 126.00 . . . no
Fe1 C46 H46 126.00 . . . no
C47 C46 H46 126.00 . . . no
C45 C46 H46 126.00 . . . no
Fe1 C47 H47 126.00 . . . no
C46 C47 H47 126.00 . . . no
C43 C47 H47 126.00 . . . no
Fe1 C49 H49 126.00 . . . no
C48 C49 H49 126.00 . . . no
C50 C49 H49 126.00 . . . no
Fe1 C50 H50 126.00 . . . no
C49 C50 H50 126.00 . . . no
C51 C50 H50 126.00 . . . no
C50 C51 H51 126.00 . . . no
C52 C51 H51 126.00 . . . no
Fe1 C51 H51 126.00 . . . no
Fe1 C52 H52 126.00 . . . no
C48 C52 H52 126.00 . . . no
C51 C52 H52 126.00 . . . no
C2 C53 H53A 109.00 . . . no
C2 C53 H53B 109.00 . . . no
H53A C53 H53B 109.00 . . . no
H53A C53 H53C 109.00 . . . no
H53B C53 H53C 109.00 . . . no
C2 C53 H53C 109.00 . . . no
C3 C54 H54B 109.00 . . . no
C3 C54 H54C 109.00 . . . no
C3 C54 H54A 109.00 . . . no
H54A C54 H54C 109.00 . . . no
H54B C54 H54C 110.00 . . . no
H54A C54 H54B 109.00 . . . no
C5 C55 H55A 109.00 . . . no
C5 C55 H55B 109.00 . . . no
H55A C55 H55B 109.00 . . . no
H55A C55 H55C 109.00 . . . no
C5 C55 H55C 109.00 . . . no
H55B C55 H55C 109.00 . . . no
C6 C56 H56B 109.00 . . . no
C6 C56 H56C 110.00 . . . no
C6 C56 H56A 110.00 . . . no
H56A C56 H56C 109.00 . . . no
H56B C56 H56C 109.00 . . . no
H56A C56 H56B 109.00 . . . no
O1 C57 C58 104.5(5) . . . yes
C57 C58 C59 101.7(6) . . . no
C58 C59 C60 102.1(6) . . . no
O1 C60 C59 106.1(5) . . . yes
O1 C57 H57A 111.00 . . . no
O1 C57 H57B 111.00 . . . no
C58 C57 H57A 111.00 . . . no
C58 C57 H57B 111.00 . . . no
H57A C57 H57B 109.00 . . . no
C57 C58 H58A 111.00 . . . no
C57 C58 H58B 111.00 . . . no
C59 C58 H58A 111.00 . . . no
C59 C58 H58B 111.00 . . . no
H58A C58 H58B 109.00 . . . no
C58 C59 H59A 111.00 . . . no
C58 C59 H59B 111.00 . . . no
C60 C59 H59A 111.00 . . . no
C60 C59 H59B 111.00 . . . no
H59A C59 H59B 109.00 . . . no
O1 C60 H60A 111.00 . . . no
O1 C60 H60B 110.00 . . . no
C59 C60 H60A 111.00 . . . no
C59 C60 H60B 110.00 . . . no
H60A C60 H60B 109.00 . . . no

loop_
_geom_bond_atom_site_label_1
_geom_bond_atom_site_label_2
_geom_bond_distance
_geom_bond_site_symmetry_1
_geom_bond_site_symmetry_2
_geom_bond_publ_flag
I1 Sn1 2.893(5) . . yes
I1D Sn1D 2.855(9) . . yes
Sn1 P1 2.645(5) . . yes
Sn1 P2 2.659(4) . . yes
Sn1D P1 2.665(8) . . yes
Sn1D P2 2.664(8) . . yes
Fe1 C43 2.051(4) . . yes
Fe1 C44 2.039(6) . . yes
Fe1 C45 2.054(4) . . yes
Fe1 C46 2.046(5) . . yes
Fe1 C47 2.039(5) . . yes
Fe1 C48 2.060(4) . . yes
Fe1 C49 2.049(5) . . yes
Fe1 C50 2.048(6) . . yes
Fe1 C51 2.044(6) . . yes
Fe1 C52 2.049(4) . . yes
P1 C1 1.824(4) . . yes
P1 C43 1.809(4) . . yes
P2 C4 1.828(4) . . yes
P2 C48 1.817(4) . . yes
N1 C1 1.374(6) . . yes
N1 C2 1.390(6) . . yes
N1 C7 1.435(6) . . yes
N2 C1 1.354(6) . . yes
N2 C3 1.398(6) . . yes
N2 C16 1.447(6) . . yes
N3 C4 1.358(6) . . yes
N3 C5 1.400(6) . . yes
N3 C25 1.445(6) . . yes
N4 C4 1.357(6) . . yes
N4 C6 1.405(6) . . yes
N4 C34 1.446(6) . . yes
O1 C57 1.434(8) . . yes
O1 C60 1.432(8) . . yes
C2 C53 1.491(7) . . no
C2 C3 1.351(6) . . no
C3 C54 1.503(7) . . no
C5 C6 1.354(6) . . no
C5 C55 1.487(6) . . no
C6 C56 1.487(7) . . no
C7 C8 1.397(6) . . no
C7 C12 1.401(8) . . no
C8 C9 1.408(8) . . no
C8 C13 1.491(8) . . no
C9 C10 1.377(9) . . no
C10 C11 1.391(8) . . no
C10 C14 1.520(9) . . no
C11 C12 1.379(8) . . no
C12 C15 1.504(8) . . no
C16 C21 1.401(6) . . no
C16 C17 1.375(7) . . no
C17 C22 1.521(6) . . no
C17 C18 1.389(6) . . no
C18 C19 1.399(6) . . no
C19 C23 1.509(7) . . no
C19 C20 1.388(7) . . no
C20 C21 1.383(7) . . no
C21 C24 1.488(7) . . no
C25 C26 1.399(6) . . no
C25 C30 1.393(7) . . no
C26 C31 1.506(7) . . no
C26 C27 1.395(7) . . no
C27 C28 1.384(8) . . no
C28 C32 1.505(9) . . no
C28 C29 1.389(8) . . no
C29 C30 1.388(8) . . no
C30 C33 1.510(8) . . no
C34 C39 1.394(6) . . no
C34 C35 1.373(7) . . no
C35 C36 1.405(6) . . no
C35 C40 1.521(6) . . no
C36 C37 1.411(6) . . no
C37 C41 1.508(7) . . no
C37 C38 1.375(7) . . no
C38 C39 1.395(6) . . no
C39 C42 1.495(7) . . no
C43 C44 1.442(7) . . no
C43 C47 1.431(7) . . no
C44 C45 1.422(8) . . no
C45 C46 1.411(9) . . no
C46 C47 1.428(7) . . no
C48 C52 1.432(7) . . no
C48 C49 1.436(7) . . no
C49 C50 1.420(7) . . no
C50 C51 1.407(9) . . no
C51 C52 1.436(7) . . no
C9 H9 0.9500 . . no
C11 H11 0.9500 . . no
C13 H13C 0.9800 . . no
C13 H13A 0.9800 . . no
C13 H13B 0.9800 . . no
C14 H14B 0.9800 . . no
C14 H14C 0.9800 . . no
C14 H14A 0.9800 . . no
C15 H15C 0.9800 . . no
C15 H15A 0.9800 . . no
C15 H15B 0.9800 . . no
C18 H18 0.9500 . . no
C20 H20 0.9500 . . no
C22 H22B 0.9800 . . no
C22 H22A 0.9800 . . no
C22 H22C 0.9800 . . no
C23 H23B 0.9800 . . no
C23 H23A 0.9800 . . no
C23 H23C 0.9800 . . no
C24 H24C 0.9800 . . no
C24 H24B 0.9800 . . no
C24 H24A 0.9800 . . no
C27 H27 0.9500 . . no
C29 H29 0.9500 . . no
C31 H31B 0.9800 . . no
C31 H31A 0.9800 . . no
C31 H31C 0.9800 . . no
C32 H32B 0.9800 . . no
C32 H32C 0.9800 . . no
C32 H32A 0.9800 . . no
C33 H33C 0.9800 . . no
C33 H33A 0.9800 . . no
C33 H33B 0.9800 . . no
C36 H36 0.9500 . . no
C38 H38 0.9500 . . no
C40 H40C 0.9800 . . no
C40 H40B 0.9800 . . no
C40 H40A 0.9800 . . no
C41 H41A 0.9800 . . no
C41 H41B 0.9800 . . no
C41 H41C 0.9800 . . no
C42 H42A 0.9800 . . no
C42 H42C 0.9800 . . no
C42 H42B 0.9800 . . no
C44 H44 1.0000 . . no
C45 H45 1.0000 . . no
C46 H46 1.0000 . . no
C47 H47 1.0000 . . no
C49 H49 1.0000 . . no
C50 H50 1.0000 . . no
C51 H51 1.0000 . . no
C52 H52 1.0000 . . no
C53 H53B 0.9800 . . no
C53 H53A 0.9800 . . no
C53 H53C 0.9800 . . no
C54 H54B 0.9800 . . no
C54 H54A 0.9800 . . no
C54 H54C 0.9800 . . no
C55 H55B 0.9800 . . no
C55 H55C 0.9800 . . no
C55 H55A 0.9800 . . no
C56 H56C 0.9800 . . no
C56 H56A 0.9800 . . no
C56 H56B 0.9800 . . no
C57 C58 1.513(10) . . no
C58 C59 1.491(10) . . no
C59 C60 1.518(10) . . no
C57 H57A 0.9900 . . no
C57 H57B 0.9900 . . no
C58 H58A 0.9900 . . no
C58 H58B 0.9900 . . no
C59 H59A 0.9900 . . no
C59 H59B 0.9900 . . no
C60 H60A 0.9900 . . no
C60 H60B 0.9900 . . no

loop_
_geom_hbond_atom_site_label_D
_geom_hbond_atom_site_label_H
_geom_hbond_atom_site_label_A
_geom_hbond_distance_DH
_geom_hbond_distance_HA
_geom_hbond_distance_DA
_geom_hbond_angle_DHA
_geom_hbond_site_symmetry_A
_geom_hbond_publ_flag
C13 H13A N1 0.9800 2.4500 2.916(7) 108.00 . yes
C14 H14A O1 0.9800 2.5100 3.478(8) 169.00 2_645 yes
C42 H42B N4 0.9800 2.5300 2.883(6) 101.00 . yes

loop_
_geom_torsion_atom_site_label_1
_geom_torsion_atom_site_label_2
_geom_torsion_atom_site_label_3
_geom_torsion_atom_site_label_4
_geom_torsion
_geom_torsion_site_symmetry_1
_geom_torsion_site_symmetry_2
_geom_torsion_site_symmetry_3
_geom_torsion_site_symmetry_4
_geom_torsion_publ_flag
I1 Sn1 P1 C1 88.48(19) . . . . no
I1 Sn1 P1 C43 -27.0(2) . . . . no
P2 Sn1 P1 C1 -171.65(16) . . . . no
P2 Sn1 P1 C43 72.9(2) . . . . no
I1 Sn1 P2 C4 -74.8(2) . . . . no
I1 Sn1 P2 C48 39.0(2) . . . . no
P1 Sn1 P2 C4 -177.60(16) . . . . no
P1 Sn1 P2 C48 -63.82(19) . . . . no
C44 Fe1 C43 P1 -113.8(4) . . . . no
C44 Fe1 C43 C47 119.3(4) . . . . no
C45 Fe1 C43 P1 -151.6(4) . . . . no
C45 Fe1 C43 C44 -37.9(3) . . . . no
C45 Fe1 C43 C47 81.4(3) . . . . no
C46 Fe1 C43 P1 165.0(4) . . . . no
C46 Fe1 C43 C44 -81.2(3) . . . . no
C46 Fe1 C43 C47 38.1(3) . . . . no
C47 Fe1 C43 P1 126.9(4) . . . . no
C47 Fe1 C43 C44 -119.3(4) . . . . no
C48 Fe1 C43 P1 9.0(4) . . . . no
C48 Fe1 C43 C44 122.8(3) . . . . no
C48 Fe1 C43 C47 -117.9(3) . . . . no
C49 Fe1 C43 P1 -35.4(4) . . . . no
C49 Fe1 C43 C44 78.4(3) . . . . no
C49 Fe1 C43 C47 -162.4(3) . . . . no
C51 Fe1 C43 P1 96.7(5) . . . . no
C51 Fe1 C43 C44 -149.6(5) . . . . no
C51 Fe1 C43 C47 -30.3(6) . . . . no
C52 Fe1 C43 P1 53.6(4) . . . . no
C52 Fe1 C43 C44 167.4(3) . . . . no
C52 Fe1 C43 C47 -73.4(3) . . . . no
C43 Fe1 C44 C45 -118.7(4) . . . . no
C45 Fe1 C44 C43 118.7(4) . . . . no
C46 Fe1 C44 C43 81.8(3) . . . . no
C46 Fe1 C44 C45 -36.9(3) . . . . no
C47 Fe1 C44 C43 37.7(3) . . . . no
C47 Fe1 C44 C45 -80.9(3) . . . . no
C48 Fe1 C44 C43 -80.8(3) . . . . no
C48 Fe1 C44 C45 160.6(3) . . . . no
C49 Fe1 C44 C43 -123.6(3) . . . . no
C49 Fe1 C44 C45 117.8(3) . . . . no
C50 Fe1 C44 C43 -167.2(3) . . . . no
C50 Fe1 C44 C45 74.2(4) . . . . no
C51 Fe1 C44 C43 154.9(5) . . . . no
C51 Fe1 C44 C45 36.3(7) . . . . no
C43 Fe1 C45 C44 38.5(3) . . . . no
C43 Fe1 C45 C46 -81.8(3) . . . . no
C44 Fe1 C45 C46 -120.2(5) . . . . no
C46 Fe1 C45 C44 120.2(5) . . . . no
C47 Fe1 C45 C44 82.6(3) . . . . no
C47 Fe1 C45 C46 -37.6(3) . . . . no
C49 Fe1 C45 C44 -82.8(4) . . . . no
C49 Fe1 C45 C46 157.1(3) . . . . no
C50 Fe1 C45 C44 -122.5(3) . . . . no
C50 Fe1 C45 C46 117.3(3) . . . . no
C51 Fe1 C45 C44 -163.5(3) . . . . no
C51 Fe1 C45 C46 76.3(4) . . . . no
C52 Fe1 C45 C44 166.5(4) . . . . no
C52 Fe1 C45 C46 46.3(6) . . . . no
C43 Fe1 C46 C45 81.8(3) . . . . no
C43 Fe1 C46 C47 -38.1(3) . . . . no
C44 Fe1 C46 C45 37.3(3) . . . . no
C44 Fe1 C46 C47 -82.6(3) . . . . no
C45 Fe1 C46 C47 -119.9(4) . . . . no
C47 Fe1 C46 C45 119.9(4) . . . . no
C48 Fe1 C46 C45 178.7(4) . . . . no
C48 Fe1 C46 C47 58.8(6) . . . . no
C49 Fe1 C46 C45 -54.4(6) . . . . no
C49 Fe1 C46 C47 -174.2(4) . . . . no
C50 Fe1 C46 C45 -78.4(4) . . . . no
C50 Fe1 C46 C47 161.8(3) . . . . no
C51 Fe1 C46 C45 -118.1(3) . . . . no
C51 Fe1 C46 C47 122.1(3) . . . . no
C52 Fe1 C46 C45 -158.6(3) . . . . no
C52 Fe1 C46 C47 81.6(3) . . . . no
C43 Fe1 C47 C46 118.8(4) . . . . no
C44 Fe1 C47 C43 -38.0(3) . . . . no
C44 Fe1 C47 C46 80.7(3) . . . . no
C45 Fe1 C47 C43 -81.8(3) . . . . no
C45 Fe1 C47 C46 37.0(3) . . . . no
C46 Fe1 C47 C43 -118.8(4) . . . . no
C48 Fe1 C47 C43 84.5(3) . . . . no
C48 Fe1 C47 C46 -156.7(3) . . . . no
C50 Fe1 C47 C43 -159.7(5) . . . . no
C50 Fe1 C47 C46 -40.9(6) . . . . no
C51 Fe1 C47 C43 168.0(3) . . . . no
C51 Fe1 C47 C46 -73.3(3) . . . . no
C52 Fe1 C47 C43 125.5(3) . . . . no
C52 Fe1 C47 C46 -115.8(3) . . . . no
C43 Fe1 C48 P2 -4.8(4) . . . . no
C43 Fe1 C48 C49 -121.5(3) . . . . no
C43 Fe1 C48 C52 119.0(3) . . . . no
C44 Fe1 C48 P2 40.0(4) . . . . no
C44 Fe1 C48 C49 -76.7(3) . . . . no
C44 Fe1 C48 C52 163.7(3) . . . . no
C46 Fe1 C48 P2 -92.6(6) . . . . no
C46 Fe1 C48 C49 150.7(5) . . . . no
C46 Fe1 C48 C52 31.1(6) . . . . no
C47 Fe1 C48 P2 -49.6(4) . . . . no
C47 Fe1 C48 C49 -166.3(2) . . . . no
C47 Fe1 C48 C52 74.1(3) . . . . no
C49 Fe1 C48 P2 116.7(4) . . . . no
C49 Fe1 C48 C52 -119.6(4) . . . . no
C50 Fe1 C48 P2 154.4(4) . . . . no
C50 Fe1 C48 C49 37.7(3) . . . . no
C50 Fe1 C48 C52 -81.9(3) . . . . no
C51 Fe1 C48 P2 -162.3(4) . . . . no
C51 Fe1 C48 C49 81.0(3) . . . . no
C51 Fe1 C48 C52 -38.5(3) . . . . no
C52 Fe1 C48 P2 -123.7(4) . . . . no
C52 Fe1 C48 C49 119.6(4) . . . . no
C43 Fe1 C49 C48 81.6(3) . . . . no
C43 Fe1 C49 C50 -159.4(3) . . . . no
C44 Fe1 C49 C48 125.1(3) . . . . no
C44 Fe1 C49 C50 -115.8(3) . . . . no
C45 Fe1 C49 C48 168.7(3) . . . . no
C45 Fe1 C49 C50 -72.2(4) . . . . no
C46 Fe1 C49 C48 -152.4(5) . . . . no
C46 Fe1 C49 C50 -33.4(6) . . . . no
C48 Fe1 C49 C50 119.1(4) . . . . no
C50 Fe1 C49 C48 -119.1(4) . . . . no
C51 Fe1 C49 C48 -81.9(3) . . . . no
C51 Fe1 C49 C50 37.2(3) . . . . no
C52 Fe1 C49 C48 -37.6(2) . . . . no
C52 Fe1 C49 C50 81.5(3) . . . . no
C44 Fe1 C50 C49 84.3(4) . . . . no
C44 Fe1 C50 C51 -156.1(3) . . . . no
C45 Fe1 C50 C49 124.6(3) . . . . no
C45 Fe1 C50 C51 -115.8(3) . . . . no
C46 Fe1 C50 C49 165.5(3) . . . . no
C46 Fe1 C50 C51 -74.9(3) . . . . no
C47 Fe1 C50 C49 -165.3(4) . . . . no
C47 Fe1 C50 C51 -45.7(6) . . . . no
C48 Fe1 C50 C49 -38.0(3) . . . . no
C48 Fe1 C50 C51 81.7(3) . . . . no
C49 Fe1 C50 C51 119.6(4) . . . . no
C51 Fe1 C50 C49 -119.6(4) . . . . no
C52 Fe1 C50 C49 -81.9(3) . . . . no
C52 Fe1 C50 C51 37.7(3) . . . . no
C43 Fe1 C51 C50 -177.9(5) . . . . no
C43 Fe1 C51 C52 -57.9(6) . . . . no
C44 Fe1 C51 C50 53.9(6) . . . . no
C44 Fe1 C51 C52 173.8(5) . . . . no
C45 Fe1 C51 C50 79.6(4) . . . . no
C45 Fe1 C51 C52 -160.4(3) . . . . no
C46 Fe1 C51 C50 119.7(3) . . . . no
C46 Fe1 C51 C52 -120.4(3) . . . . no
C47 Fe1 C51 C50 159.6(3) . . . . no
C47 Fe1 C51 C52 -80.4(3) . . . . no
C48 Fe1 C51 C50 -81.7(3) . . . . no
C48 Fe1 C51 C52 38.3(3) . . . . no
C49 Fe1 C51 C50 -37.5(3) . . . . no
C49 Fe1 C51 C52 82.4(3) . . . . no
C50 Fe1 C51 C52 120.0(4) . . . . no
C52 Fe1 C51 C50 -120.0(4) . . . . no
C43 Fe1 C52 C48 -83.6(3) . . . . no
C43 Fe1 C52 C51 158.2(3) . . . . no
C45 Fe1 C52 C48 160.6(5) . . . . no
C45 Fe1 C52 C51 42.4(6) . . . . no
C46 Fe1 C52 C48 -167.0(3) . . . . no
C46 Fe1 C52 C51 74.8(4) . . . . no
C47 Fe1 C52 C48 -124.5(3) . . . . no
C47 Fe1 C52 C51 117.3(3) . . . . no
C48 Fe1 C52 C51 -118.2(4) . . . . no
C49 Fe1 C52 C48 37.6(3) . . . . no
C49 Fe1 C52 C51 -80.6(3) . . . . no
C50 Fe1 C52 C48 81.3(3) . . . . no
C50 Fe1 C52 C51 -36.9(3) . . . . no
C51 Fe1 C52 C48 118.2(4) . . . . no
Sn1 P1 C1 N1 75.6(4) . . . . no
Sn1 P1 C1 N2 -111.2(5) . . . . no
C43 P1 C1 N1 -161.3(4) . . . . no
C43 P1 C1 N2 12.0(6) . . . . no
Sn1 P1 C43 Fe1 -55.2(3) . . . . no
Sn1 P1 C43 C44 -136.6(4) . . . . no
Sn1 P1 C43 C47 32.0(5) . . . . no
C1 P1 C43 Fe1 -170.5(3) . . . . no
C1 P1 C43 C44 108.1(4) . . . . no
C1 P1 C43 C47 -83.3(5) . . . . no
Sn1 P2 C4 N3 -35.2(4) . . . . no
Sn1 P2 C4 N4 158.7(4) . . . . no
C48 P2 C4 N3 -156.7(4) . . . . no
C48 P2 C4 N4 37.1(5) . . . . no
Sn1 P2 C48 Fe1 44.4(4) . . . . no
Sn1 P2 C48 C49 131.7(3) . . . . no
Sn1 P2 C48 C52 -47.2(4) . . . . no
C4 P2 C48 Fe1 163.5(3) . . . . no
C4 P2 C48 C49 -109.2(4) . . . . no
C4 P2 C48 C52 71.9(4) . . . . no
C2 N1 C1 P1 175.4(3) . . . . no
C2 N1 C1 N2 0.3(5) . . . . no
C7 N1 C1 P1 3.2(6) . . . . no
C7 N1 C1 N2 -171.8(4) . . . . no
C1 N1 C2 C3 -0.1(6) . . . . no
C1 N1 C2 C53 179.8(5) . . . . no
C7 N1 C2 C3 171.8(4) . . . . no
C7 N1 C2 C53 -8.3(7) . . . . no
C1 N1 C7 C8 -103.7(5) . . . . no
C1 N1 C7 C12 77.2(6) . . . . no
C2 N1 C7 C8 85.4(6) . . . . no
C2 N1 C7 C12 -93.8(6) . . . . no
C3 N2 C1 P1 -174.4(4) . . . . no
C3 N2 C1 N1 -0.4(5) . . . . no
C16 N2 C1 P1 12.2(8) . . . . no
C16 N2 C1 N1 -173.9(4) . . . . no
C1 N2 C3 C2 0.4(6) . . . . no
C1 N2 C3 C54 180.0(5) . . . . no
C16 N2 C3 C2 174.1(4) . . . . no
C16 N2 C3 C54 -6.3(7) . . . . no
C1 N2 C16 C17 86.7(6) . . . . no
C1 N2 C16 C21 -96.3(6) . . . . no
C3 N2 C16 C17 -86.1(6) . . . . no
C3 N2 C16 C21 91.0(6) . . . . no
C5 N3 C4 P2 -168.4(3) . . . . no
C5 N3 C4 N4 0.5(5) . . . . no
C25 N3 C4 P2 12.2(7) . . . . no
C25 N3 C4 N4 -179.0(4) . . . . no
C4 N3 C5 C6 -0.2(5) . . . . no
C4 N3 C5 C55 179.0(4) . . . . no
C25 N3 C5 C6 179.3(4) . . . . no
C25 N3 C5 C55 -1.5(7) . . . . no
C4 N3 C25 C26 -85.8(6) . . . . no
C4 N3 C25 C30 98.4(5) . . . . no
C5 N3 C25 C26 94.8(5) . . . . no
C5 N3 C25 C30 -81.1(5) . . . . no
C6 N4 C4 P2 167.9(3) . . . . no
C6 N4 C4 N3 -0.5(5) . . . . no
C34 N4 C4 P2 -4.7(7) . . . . no
C34 N4 C4 N3 -173.0(4) . . . . no
C4 N4 C6 C5 0.4(5) . . . . no
C4 N4 C6 C56 -177.6(4) . . . . no
C34 N4 C6 C5 173.5(4) . . . . no
C34 N4 C6 C56 -4.5(7) . . . . no
C4 N4 C34 C35 82.0(6) . . . . no
C4 N4 C34 C39 -102.7(5) . . . . no
C6 N4 C34 C35 -89.8(5) . . . . no
C6 N4 C34 C39 85.5(5) . . . . no
C60 O1 C57 C58 20.5(7) . . . . no
C57 O1 C60 C59 4.3(7) . . . . no
N1 C2 C3 N2 -0.1(5) . . . . no
C53 C2 C3 C54 0.4(10) . . . . no
C53 C2 C3 N2 179.9(5) . . . . no
N1 C2 C3 C54 -179.7(5) . . . . no
N3 C5 C6 N4 -0.1(5) . . . . no
C55 C5 C6 C56 -1.6(9) . . . . no
C55 C5 C6 N4 -179.3(5) . . . . no
N3 C5 C6 C56 177.6(5) . . . . no
N1 C7 C8 C9 176.9(4) . . . . no
C12 C7 C8 C13 175.3(5) . . . . no
N1 C7 C12 C11 -176.7(5) . . . . no
C12 C7 C8 C9 -4.0(7) . . . . no
C8 C7 C12 C11 4.2(7) . . . . no
C8 C7 C12 C15 -175.5(5) . . . . no
N1 C7 C8 C13 -3.8(6) . . . . no
N1 C7 C12 C15 3.6(7) . . . . no
C7 C8 C9 C10 1.1(7) . . . . no
C13 C8 C9 C10 -178.2(5) . . . . no
C8 C9 C10 C14 179.0(5) . . . . no
C8 C9 C10 C11 1.4(8) . . . . no
C14 C10 C11 C12 -178.9(5) . . . . no
C9 C10 C11 C12 -1.3(8) . . . . no
C10 C11 C12 C15 178.3(5) . . . . no
C10 C11 C12 C7 -1.4(8) . . . . no
N2 C16 C17 C18 -179.2(4) . . . . no
C21 C16 C17 C22 -176.6(4) . . . . no
N2 C16 C21 C20 179.4(4) . . . . no
C21 C16 C17 C18 3.9(7) . . . . no
C17 C16 C21 C20 -3.7(7) . . . . no
C17 C16 C21 C24 178.0(4) . . . . no
N2 C16 C17 C22 0.3(6) . . . . no
N2 C16 C21 C24 1.1(7) . . . . no
C16 C17 C18 C19 -1.0(6) . . . . no
C22 C17 C18 C19 179.4(4) . . . . no
C17 C18 C19 C23 176.8(4) . . . . no
C17 C18 C19 C20 -1.7(7) . . . . no
C18 C19 C20 C21 1.9(7) . . . . no
C23 C19 C20 C21 -176.6(5) . . . . no
C19 C20 C21 C24 179.0(5) . . . . no
C19 C20 C21 C16 0.8(7) . . . . no
C30 C25 C26 C27 0.5(6) . . . . no
C30 C25 C26 C31 180.0(4) . . . . no
N3 C25 C26 C31 4.3(6) . . . . no
N3 C25 C30 C33 -2.9(6) . . . . no
C26 C25 C30 C29 -0.2(6) . . . . no
N3 C25 C26 C27 -175.2(4) . . . . no
C26 C25 C30 C33 -178.6(4) . . . . no
N3 C25 C30 C29 175.5(4) . . . . no
C31 C26 C27 C28 -178.4(4) . . . . no
C25 C26 C27 C28 1.1(6) . . . . no
C26 C27 C28 C32 175.7(4) . . . . no
C26 C27 C28 C29 -2.9(7) . . . . no
C32 C28 C29 C30 -175.3(4) . . . . no
C27 C28 C29 C30 3.2(7) . . . . no
C28 C29 C30 C33 176.7(4) . . . . no
C28 C29 C30 C25 -1.7(6) . . . . no
N4 C34 C35 C36 176.8(4) . . . . no
C39 C34 C35 C40 -178.7(4) . . . . no
N4 C34 C39 C38 -177.0(4) . . . . no
C39 C34 C35 C36 1.8(6) . . . . no
C35 C34 C39 C38 -2.1(6) . . . . no
C35 C34 C39 C42 177.0(4) . . . . no
N4 C34 C35 C40 -3.7(6) . . . . no
N4 C34 C39 C42 2.1(6) . . . . no
C34 C35 C36 C37 -0.9(6) . . . . no
C40 C35 C36 C37 179.6(4) . . . . no
C35 C36 C37 C41 179.9(4) . . . . no
C35 C36 C37 C38 0.3(6) . . . . no
C36 C37 C38 C39 -0.7(6) . . . . no
C41 C37 C38 C39 179.8(4) . . . . no
C37 C38 C39 C42 -177.7(4) . . . . no
C37 C38 C39 C34 1.5(6) . . . . no
P1 C43 C44 C45 172.7(3) . . . . no
C47 C43 C44 Fe1 -58.6(3) . . . . no
P1 C43 C44 Fe1 112.5(3) . . . . no
Fe1 C43 C47 C46 -59.8(3) . . . . no
P1 C43 C47 Fe1 -111.2(4) . . . . no
Fe1 C43 C44 C45 60.2(4) . . . . no
C44 C43 C47 Fe1 58.5(3) . . . . no
C44 C43 C47 C46 -1.3(5) . . . . no
P1 C43 C47 C46 -171.0(4) . . . . no
C47 C43 C44 C45 1.6(5) . . . . no
C43 C44 C45 C46 -1.3(6) . . . . no
Fe1 C44 C45 C46 58.6(3) . . . . no
C43 C44 C45 Fe1 -59.9(4) . . . . no
C44 C45 C46 Fe1 -58.3(4) . . . . no
C44 C45 C46 C47 0.5(6) . . . . no
Fe1 C45 C46 C47 58.8(3) . . . . no
C45 C46 C47 C43 0.5(5) . . . . no
C45 C46 C47 Fe1 -59.4(3) . . . . no
Fe1 C46 C47 C43 59.9(3) . . . . no
Fe1 C48 C49 C50 -59.5(3) . . . . no
P2 C48 C49 C50 180.0(4) . . . . no
C52 C48 C49 Fe1 58.6(3) . . . . no
Fe1 C48 C52 C51 59.6(3) . . . . no
P2 C48 C52 Fe1 120.5(4) . . . . no
P2 C48 C52 C51 -180.0(3) . . . . no
P2 C48 C49 Fe1 -120.5(3) . . . . no
C49 C48 C52 C51 1.0(5) . . . . no
C49 C48 C52 Fe1 -58.6(3) . . . . no
C52 C48 C49 C50 -0.9(5) . . . . no
C48 C49 C50 Fe1 59.7(3) . . . . no
Fe1 C49 C50 C51 -59.2(4) . . . . no
C48 C49 C50 C51 0.5(6) . . . . no
C49 C50 C51 Fe1 59.3(4) . . . . no
C49 C50 C51 C52 0.2(6) . . . . no
Fe1 C50 C51 C52 -59.1(3) . . . . no
C50 C51 C52 Fe1 59.3(4) . . . . no
C50 C51 C52 C48 -0.7(5) . . . . no
Fe1 C51 C52 C48 -60.0(3) . . . . no
O1 C57 C58 C59 -37.3(7) . . . . no
C57 C58 C59 C60 38.9(7) . . . . no
C58 C59 C60 O1 -27.6(7) . . . . no

loop_
_platon_squeeze_void_nr
_platon_squeeze_void_average_x
_platon_squeeze_void_average_y
_platon_squeeze_void_average_z
_platon_squeeze_void_volume
_platon_squeeze_void_count_electrons
_platon_squeeze_void_content
1 0.000 0.006 0.000 495 136 ' '
2 0.000 0.087 0.500 495 136 ' '
3 0.167 0.111 0.190 7 0 ' '
4 0.167 0.389 0.690 7 0 ' '
5 0.833 0.611 0.310 7 0 ' '
6 0.833 0.889 0.810 8 0 ' '
